data_1550701
loop_
_publ_author_name
'Putatunda, Salil'
'Alegre-Requena, Juan V'
'Meazza, Marta'
'Franc, Michael'
'Rohalova, Dominika'
'Vemuri, Pooja Y.'
'C\'isa\<rov\'a, Ivana'
'Herrera, Raquel P.'
'Rios, Ramon'
'Vesely, Jan'

_publ_section_title
;
 Proline Bulky Substituents Consecutively Act as Steric Hindrances and
 Directing Groups in a Michael/Conia-Ene Cascade Reaction under
 Synergistic Catalysis
;
_journal_name_full 'Chemical Science'
_journal_paper_doi 10.1039/C8SC05258A
_journal_year 2019
_chemical_absolute_configuration ad
_chemical_compound_source 'synthesized by the authors'
_chemical_formula_moiety 'C22 H19 Br N2 O3'
_chemical_formula_sum 'C22 H19 Br N2 O3'
_chemical_formula_weight 439.30
_space_group_crystal_system monoclinic
_space_group_IT_number 4
_space_group_name_Hall 'P 2yb'
_space_group_name_H-M_alt 'P 1 21 1'
_symmetry_space_group_name_Hall 'P 2yb'
_symmetry_space_group_name_H-M 'P 1 21 1'
_atom_sites_solution_hydrogens mixed
_audit_creation_method SHELXL-2018/1
_audit_update_record
;
2018-07-29 deposited with the CCDC.    2019-03-04 downloaded from the CCDC.
;
_cell_angle_alpha 90
_cell_angle_beta 117.882(2)
_cell_angle_gamma 90
_cell_formula_units_Z 2
_cell_length_a 9.6491(7)
_cell_length_b 12.1125(9)
_cell_length_c 9.7759(6)
_cell_measurement_reflns_used 9960
_cell_measurement_temperature 150(2)
_cell_measurement_theta_max 27.3255
_cell_measurement_theta_min 2.3880
_cell_volume 1009.92(12)
_computing_cell_refinement 'SAINT V8.38A (Bruker AXS Inc., 2017)'
_computing_data_collection 'Bruker Instrument Service vV6.2.6'
_computing_data_reduction 'SAINT V8.38A (Bruker AXS Inc., 2017)'
_computing_structure_refinement 'SHELXL-2018/1 (Sheldrick, 2018)'
_computing_structure_solution 'SHELXT 2014/5 (Sheldrick, 2014)'
_diffrn_ambient_temperature 150(2)
_diffrn_measured_fraction_theta_full 1.000
_diffrn_measured_fraction_theta_max 0.998
_diffrn_measurement_device_type 'Bruker D8 VENTURE Kappa Duo PHOTON 100 CMOS'
_diffrn_measurement_method '\f and \w scans'
_diffrn_radiation_monochromator 'Quazar Mo multilayer optic'
_diffrn_radiation_type MoK\a
_diffrn_radiation_wavelength 0.71073
_diffrn_reflns_av_R_equivalents 0.0384
_diffrn_reflns_av_unetI/netI 0.0301
_diffrn_reflns_Laue_measured_fraction_full 1.000
_diffrn_reflns_Laue_measured_fraction_max 0.998
_diffrn_reflns_limit_h_max 12
_diffrn_reflns_limit_h_min -12
_diffrn_reflns_limit_k_max 15
_diffrn_reflns_limit_k_min -15
_diffrn_reflns_limit_l_max 12
_diffrn_reflns_limit_l_min -12
_diffrn_reflns_number 23513
_diffrn_reflns_point_group_measured_fraction_full 1.000
_diffrn_reflns_point_group_measured_fraction_max 0.997
_diffrn_reflns_theta_full 25.242
_diffrn_reflns_theta_max 27.556
_diffrn_reflns_theta_min 2.357
_diffrn_source 'I\mS  micro-focus sealed tube'
_exptl_absorpt_coefficient_mu 2.060
_exptl_absorpt_correction_T_max 0.93
_exptl_absorpt_correction_T_min 0.60
_exptl_absorpt_correction_type 'Numerical Mu From Formula'
_exptl_absorpt_process_details
;
SADABS-2016/2 - Bruker AXS area detector scaling and absorption correction
;
_exptl_crystal_colour colourless-yellow
_exptl_crystal_density_diffrn 1.445
_exptl_crystal_description plate
_exptl_crystal_F_000 448
_exptl_crystal_size_max 0.358
_exptl_crystal_size_mid 0.275
_exptl_crystal_size_min 0.036
_refine_diff_density_max 0.506
_refine_diff_density_min -0.521
_refine_diff_density_rms 0.052
_refine_ls_abs_structure_details
;
 Flack x determined using 1834 quotients [(I+)-(I-)]/[(I+)+(I-)]
 (Parsons, Flack and Wagner, Acta Cryst. B69 (2013) 249-259).
;
_refine_ls_abs_structure_Flack -0.010(3)
_refine_ls_extinction_method none
_refine_ls_goodness_of_fit_ref 1.072
_refine_ls_hydrogen_treatment constr
_refine_ls_matrix_type full
_refine_ls_number_parameters 255
_refine_ls_number_reflns 4657
_refine_ls_number_restraints 1
_refine_ls_restrained_S_all 1.072
_refine_ls_R_factor_all 0.0354
_refine_ls_R_factor_gt 0.0289
_refine_ls_shift/su_max 0.000
_refine_ls_shift/su_mean 0.000
_refine_ls_structure_factor_coef Fsqd
_refine_ls_weighting_details 'w=1/[\s^2^(Fo^2^)+(0.0293P)^2^+0.3375P] where P=(Fo^2^+2Fc^2^)/3'
_refine_ls_weighting_scheme calc
_refine_ls_wR_factor_gt 0.0629
_refine_ls_wR_factor_ref 0.0650
_reflns_Friedel_coverage 0.907
_reflns_Friedel_fraction_full 1.000
_reflns_Friedel_fraction_max 0.996
_reflns_number_gt 4266
_reflns_number_total 4657
_reflns_threshold_expression 'I > 2\s(I)'
_cod_data_source_file c8sc05258a2.cif
_cod_data_source_block mo_sp17_56_vesely
_cod_database_code 1550701
_shelx_shelxl_version_number 2018/1
_shelx_space_group_comment
;
The symmetry employed for this shelxl refinement is uniquely defined
by the following loop, which should always be used as a source of
symmetry information in preference to the above space-group names.
They are only intended as comments.
;
_shelx_estimated_absorpt_t_min 0.526
_shelx_estimated_absorpt_t_max 0.930

loop_
_space_group_symop_operation_xyz
'x, y, z'
'-x, y+1/2, -z'

loop_
_atom_site_label
_atom_site_type_symbol
_atom_site_fract_x
_atom_site_fract_y
_atom_site_fract_z
_atom_site_U_iso_or_equiv
_atom_site_adp_type
_atom_site_occupancy
_atom_site_site_symmetry_order
_atom_site_calc_flag
_atom_site_refinement_flags_posn
_atom_site_refinement_flags_adp
Br1 Br 0.70052(4) 0.87845(2) 0.04520(4) 0.04074(12) Uani 1 1 d . .
O1 O 0.6578(3) 0.23194(18) 0.2886(3) 0.0239(5) Uani 1 1 d . .
O2 O 0.3932(3) 0.5783(3) 0.4282(3) 0.0410(6) Uani 1 1 d . .
O3 O 0.5522(3) 0.6117(2) 0.6785(3) 0.0410(7) Uani 1 1 d . .
H3O H 0.462673 0.646774 0.665536 0.049 Uiso 1 1 d R U
N1 N 0.8721(3) 0.3122(2) 0.2836(3) 0.0182(5) Uani 1 1 d . .
N2 N 0.9818(3) 0.3969(2) 0.3632(3) 0.0235(6) Uani 1 1 d . .
C1 C 0.9315(5) 0.1261(3) -0.0474(5) 0.0394(9) Uani 1 1 d . .
H1 H 0.945483 0.084287 -0.122265 0.047 Uiso 1 1 calc R U
C2 C 0.7894(4) 0.1275(3) -0.0478(4) 0.0292(7) Uani 1 1 d . .
H2 H 0.704189 0.086755 -0.124129 0.035 Uiso 1 1 calc R U
C3 C 0.7684(4) 0.1877(3) 0.0619(4) 0.0231(6) Uani 1 1 d . .
H3 H 0.669909 0.187082 0.061759 0.028 Uiso 1 1 calc R U
C4 C 0.8914(4) 0.2483(2) 0.1713(3) 0.0189(6) Uani 1 1 d . .
C5 C 1.0360(4) 0.2485(3) 0.1730(4) 0.0310(7) Uani 1 1 d . .
H5 H 1.120986 0.290304 0.247826 0.037 Uiso 1 1 calc R U
C6 C 1.0539(5) 0.1861(4) 0.0629(5) 0.0428(10) Uani 1 1 d . .
H6 H 1.152808 0.184915 0.063819 0.051 Uiso 1 1 calc R U
C7 C 0.7632(3) 0.3009(2) 0.3332(3) 0.0173(6) Uani 1 1 d . .
C8 C 0.7957(3) 0.3915(3) 0.4525(3) 0.0191(6) Uani 1 1 d . .
C9 C 0.9400(4) 0.4423(2) 0.4565(4) 0.0229(6) Uani 1 1 d . .
C10 C 1.0354(4) 0.5333(3) 0.5612(4) 0.0368(9) Uani 1 1 d . .
H10A H 1.129316 0.545230 0.548753 0.055 Uiso 1 1 calc R U
H10B H 1.066490 0.513138 0.668793 0.055 Uiso 1 1 calc R U
H10C H 0.973006 0.601194 0.534851 0.055 Uiso 1 1 calc R U
C11 C 0.8234(4) 0.3459(3) 0.6116(3) 0.0258(7) Uani 1 1 d . .
H11A H 0.783087 0.269600 0.601336 0.031 Uiso 1 1 calc R U
H11B H 0.936517 0.346243 0.686686 0.031 Uiso 1 1 calc R U
C12 C 0.7343(4) 0.4231(3) 0.6624(4) 0.0253(7) Uani 1 1 d . .
C13 C 0.7501(5) 0.4102(3) 0.8220(4) 0.0399(10) Uani 1 1 d . .
H13A H 0.683795 0.464822 0.837450 0.060 Uiso 1 1 calc R U
H13B H 0.859665 0.421548 0.899122 0.060 Uiso 1 1 calc R U
H13C H 0.716995 0.335734 0.833344 0.060 Uiso 1 1 calc R U
C14 C 0.6407(4) 0.4896(3) 0.5482(3) 0.0216(6) Uani 1 1 d . .
C15 C 0.5152(4) 0.5627(3) 0.5439(4) 0.0263(7) Uani 1 1 d . .
C16 C 0.6496(3) 0.4699(2) 0.3988(3) 0.0182(6) Uani 1 1 d . .
H16 H 0.554403 0.427227 0.327103 0.022 Uiso 1 1 calc R U
C17 C 0.6589(4) 0.5717(3) 0.3139(3) 0.0193(6) Uani 1 1 d . .
C18 C 0.6408(3) 0.5609(3) 0.1650(3) 0.0198(6) Uani 1 1 d . .
H18 H 0.620253 0.490090 0.117815 0.024 Uiso 1 1 calc R U
C19 C 0.6519(4) 0.6515(3) 0.0834(4) 0.0225(6) Uani 1 1 d . .
H19 H 0.639219 0.643074 -0.018425 0.027 Uiso 1 1 calc R U
C20 C 0.6815(4) 0.7531(3) 0.1529(4) 0.0257(7) Uani 1 1 d . .
C21 C 0.6994(4) 0.7678(3) 0.3003(4) 0.0301(7) Uani 1 1 d . .
H21 H 0.718897 0.839039 0.346166 0.036 Uiso 1 1 calc R U
C22 C 0.6881(4) 0.6760(3) 0.3804(4) 0.0267(7) Uani 1 1 d . .
H22 H 0.700644 0.684979 0.482079 0.032 Uiso 1 1 calc R U

loop_
_atom_site_aniso_label
_atom_site_aniso_U_11
_atom_site_aniso_U_22
_atom_site_aniso_U_33
_atom_site_aniso_U_23
_atom_site_aniso_U_13
_atom_site_aniso_U_12
Br1 0.03673(18) 0.03093(17) 0.0465(2) 0.02136(17) 0.01278(14) -0.00031(18)
O1 0.0270(12) 0.0218(11) 0.0295(12) -0.0033(9) 0.0188(10) -0.0066(10)
O2 0.0356(14) 0.0577(17) 0.0271(13) 0.0021(12) 0.0124(11) 0.0198(13)
O3 0.0359(14) 0.0616(18) 0.0250(12) -0.0053(12) 0.0138(11) 0.0234(13)
N1 0.0175(12) 0.0161(12) 0.0223(13) -0.0015(10) 0.0104(11) -0.0023(10)
N2 0.0178(11) 0.0199(15) 0.0301(13) -0.0032(11) 0.0090(10) -0.0037(11)
C1 0.057(2) 0.034(2) 0.041(2) -0.0004(16) 0.0341(19) 0.0111(19)
C2 0.048(2) 0.0201(15) 0.0234(16) 0.0014(12) 0.0198(16) -0.0009(15)
C3 0.0288(16) 0.0203(15) 0.0231(15) 0.0022(12) 0.0145(13) 0.0001(13)
C4 0.0228(15) 0.0172(14) 0.0206(15) 0.0060(11) 0.0134(12) 0.0058(12)
C5 0.0240(17) 0.0379(19) 0.0359(19) 0.0015(15) 0.0179(15) 0.0033(14)
C6 0.038(2) 0.055(3) 0.053(2) 0.005(2) 0.036(2) 0.012(2)
C7 0.0196(14) 0.0151(13) 0.0183(14) 0.0011(11) 0.0097(12) 0.0010(11)
C8 0.0209(12) 0.0149(17) 0.0209(12) -0.0004(11) 0.0092(10) 0.0024(12)
C9 0.0211(15) 0.0178(15) 0.0237(15) -0.0007(12) 0.0052(13) 0.0001(12)
C10 0.0280(19) 0.0292(18) 0.042(2) -0.0116(15) 0.0068(16) -0.0047(14)
C11 0.0336(17) 0.0221(16) 0.0200(14) 0.0032(11) 0.0111(13) 0.0067(12)
C12 0.0354(18) 0.0222(15) 0.0197(15) 0.0026(12) 0.0139(14) 0.0043(13)
C13 0.067(3) 0.034(2) 0.0242(17) 0.0087(13) 0.0261(18) 0.0163(17)
C14 0.0282(16) 0.0228(15) 0.0166(14) 0.0016(11) 0.0128(12) 0.0039(13)
C15 0.0309(18) 0.0306(17) 0.0217(15) 0.0049(13) 0.0160(14) 0.0066(14)
C16 0.0205(14) 0.0196(14) 0.0164(13) 0.0022(11) 0.0101(12) 0.0034(12)
C17 0.0176(14) 0.0193(15) 0.0192(14) 0.0003(12) 0.0071(12) 0.0013(12)
C18 0.0198(15) 0.0228(15) 0.0180(14) 0.0007(11) 0.0098(12) 0.0007(12)
C19 0.0190(15) 0.0297(17) 0.0203(15) 0.0056(12) 0.0103(12) 0.0015(12)
C20 0.0177(15) 0.0237(16) 0.0320(17) 0.0129(13) 0.0085(13) 0.0017(12)
C21 0.0306(18) 0.0182(15) 0.0351(18) 0.0019(13) 0.0100(15) 0.0031(13)
C22 0.0355(18) 0.0221(16) 0.0211(16) -0.0019(12) 0.0121(14) 0.0008(13)

loop_
_atom_type_symbol
_atom_type_description
_atom_type_scat_dispersion_real
_atom_type_scat_dispersion_imag
_atom_type_scat_source
C C 0.0033 0.0016 'International Tables Vol C Tables 4.2.6.8 and 6.1.1.4'
H H 0.0000 0.0000 'International Tables Vol C Tables 4.2.6.8 and 6.1.1.4'
Br Br -0.2901 2.4595 'International Tables Vol C Tables 4.2.6.8 and 6.1.1.4'
N N 0.0061 0.0033 'International Tables Vol C Tables 4.2.6.8 and 6.1.1.4'
O O 0.0106 0.0060 'International Tables Vol C Tables 4.2.6.8 and 6.1.1.4'

loop_
_geom_angle_atom_site_label_1
_geom_angle_atom_site_label_2
_geom_angle_atom_site_label_3
_geom_angle
C15 O3 H3O 105.7
C7 N1 N2 112.4(2)
C7 N1 C4 128.6(3)
N2 N1 C4 118.8(2)
C9 N2 N1 107.4(2)
C2 C1 C6 119.1(3)
C2 C1 H1 120.4
C6 C1 H1 120.4
C1 C2 C3 120.8(3)
C1 C2 H2 119.6
C3 C2 H2 119.6
C4 C3 C2 119.7(3)
C4 C3 H3 120.2
C2 C3 H3 120.2
C3 C4 C5 120.4(3)
C3 C4 N1 120.7(3)
C5 C4 N1 118.9(3)
C4 C5 C6 118.6(3)
C4 C5 H5 120.7
C6 C5 H5 120.7
C1 C6 C5 121.5(3)
C1 C6 H6 119.3
C5 C6 H6 119.3
O1 C7 N1 126.4(3)
O1 C7 C8 127.0(3)
N1 C7 C8 106.6(2)
C9 C8 C7 99.8(2)
C9 C8 C11 113.3(2)
C7 C8 C11 112.9(3)
C9 C8 C16 115.8(3)
C7 C8 C16 110.3(2)
C11 C8 C16 104.9(2)
N2 C9 C10 120.4(3)
N2 C9 C8 113.7(3)
C10 C9 C8 125.8(3)
C9 C10 H10A 109.5
C9 C10 H10B 109.5
H10A C10 H10B 109.5
C9 C10 H10C 109.5
H10A C10 H10C 109.5
H10B C10 H10C 109.5
C12 C11 C8 104.7(2)
C12 C11 H11A 110.8
C8 C11 H11A 110.8
C12 C11 H11B 110.8
C8 C11 H11B 110.8
H11A C11 H11B 108.9
C14 C12 C13 129.3(3)
C14 C12 C11 111.6(3)
C13 C12 C11 118.8(3)
C12 C13 H13A 109.5
C12 C13 H13B 109.5
H13A C13 H13B 109.5
C12 C13 H13C 109.5
H13A C13 H13C 109.5
H13B C13 H13C 109.5
C12 C14 C15 127.6(3)
C12 C14 C16 112.9(3)
C15 C14 C16 118.5(3)
O2 C15 O3 123.3(3)
O2 C15 C14 123.1(3)
O3 C15 C14 113.6(3)
C17 C16 C14 116.4(2)
C17 C16 C8 113.7(2)
C14 C16 C8 102.6(2)
C17 C16 H16 107.9
C14 C16 H16 107.9
C8 C16 H16 107.9
C18 C17 C22 118.3(3)
C18 C17 C16 119.2(3)
C22 C17 C16 122.4(3)
C17 C18 C19 121.5(3)
C17 C18 H18 119.3
C19 C18 H18 119.3
C20 C19 C18 118.6(3)
C20 C19 H19 120.7
C18 C19 H19 120.7
C19 C20 C21 121.9(3)
C19 C20 Br1 119.6(3)
C21 C20 Br1 118.5(3)
C20 C21 C22 118.7(3)
C20 C21 H21 120.7
C22 C21 H21 120.7
C17 C22 C21 121.0(3)
C17 C22 H22 119.5
C21 C22 H22 119.5

loop_
_geom_bond_atom_site_label_1
_geom_bond_atom_site_label_2
_geom_bond_distance
Br1 C20 1.905(3)
O1 C7 1.228(4)
O2 C15 1.207(4)
O3 C15 1.331(4)
O3 H3O 0.9166
N1 C7 1.354(4)
N1 N2 1.417(3)
N1 C4 1.426(4)
N2 C9 1.281(4)
C1 C2 1.370(5)
C1 C6 1.377(6)
C1 H1 0.9500
C2 C3 1.388(4)
C2 H2 0.9500
C3 C4 1.380(4)
C3 H3 0.9500
C4 C5 1.387(4)
C5 C6 1.390(5)
C5 H5 0.9500
C6 H6 0.9500
C7 C8 1.523(4)
C8 C9 1.506(4)
C8 C11 1.551(4)
C8 C16 1.573(4)
C9 C10 1.493(4)
C10 H10A 0.9800
C10 H10B 0.9800
C10 H10C 0.9800
C11 C12 1.503(4)
C11 H11A 0.9900
C11 H11B 0.9900
C12 C14 1.329(4)
C12 C13 1.503(4)
C13 H13A 0.9800
C13 H13B 0.9800
C13 H13C 0.9800
C14 C15 1.484(4)
C14 C16 1.522(4)
C16 C17 1.512(4)
C16 H16 1.0000
C17 C18 1.388(4)
C17 C22 1.389(4)
C18 C19 1.389(4)
C18 H18 0.9500
C19 C20 1.370(5)
C19 H19 0.9500
C20 C21 1.380(5)
C21 C22 1.392(5)
C21 H21 0.9500
C22 H22 0.9500
